data_7034560
loop_
_publ_author_name
'Wang, Xin-Ming'
'Chen, Shuo'
'Fan, Rui-Qing'
'Zhang, Fu-Qiang'
'Yang, Yu-Lin'

_publ_section_title
;
 Facile luminescent tuning of Zn(II)/Hg(II) complexes based on flexible,
 semi-rigid and rigid polydentate Schiff bases from blue to green to red:
 structural, photophysics, electrochemistry and theoretical calculations
 studies.
;
_journal_issue 17
_journal_name_full 'Dalton transactions (Cambridge, England : 2003)'
_journal_page_first 8107
_journal_page_last 8125
_journal_paper_doi 10.1039/c5dt00057b
_journal_volume 44
_journal_year 2015
_chemical_formula_sum 'C18 H20 Cl4 N4 Zn2'
_chemical_formula_weight 564.92
_chemical_name_systematic
;
?
;
_space_group_IT_number 2
_symmetry_cell_setting triclinic
_symmetry_space_group_name_Hall '-P 1'
_symmetry_space_group_name_H-M 'P -1'
_atom_sites_solution_hydrogens geom
_atom_sites_solution_primary direct
_atom_sites_solution_secondary difmap
_audit_creation_method SHELXL-97
_audit_update_record
;
2013-04-10 deposited with the CCDC.
2015-03-23 downloaded from the CCDC.
;
_cell_angle_alpha 112.40(3)
_cell_angle_beta 90.10(3)
_cell_angle_gamma 110.13(3)
_cell_formula_units_Z 2
_cell_length_a 8.3360(17)
_cell_length_b 12.047(2)
_cell_length_c 13.642(3)
_cell_measurement_reflns_used 11172
_cell_measurement_temperature 293(2)
_cell_measurement_theta_max 27.48
_cell_measurement_theta_min 3.03
_cell_volume 1175.2(6)
_computing_cell_refinement 'Bruker SMART'
_computing_data_collection 'Bruker SMART'
_computing_data_reduction 'Bruker SAINT'
_computing_molecular_graphics SHELXP-97
_computing_publication_material SHELXTL
_computing_structure_refinement 'SHELXL-97 (Sheldrick, 1997)'
_computing_structure_solution 'SHELXS-97 (Sheldrick, 1990)'
_diffrn_ambient_temperature 293(2)
_diffrn_measured_fraction_theta_full 0.985
_diffrn_measured_fraction_theta_max 0.985
_diffrn_measurement_device_type 'Bruker Apex II'
_diffrn_measurement_method 'phi and omega scans'
_diffrn_radiation_monochromator graphite
_diffrn_radiation_source 'fine-focus sealed tube'
_diffrn_radiation_type MoK\a
_diffrn_radiation_wavelength 0.71073
_diffrn_reflns_av_R_equivalents 0.2114
_diffrn_reflns_av_sigmaI/netI 0.5799
_diffrn_reflns_limit_h_max 10
_diffrn_reflns_limit_h_min -10
_diffrn_reflns_limit_k_max 15
_diffrn_reflns_limit_k_min -15
_diffrn_reflns_limit_l_max 17
_diffrn_reflns_limit_l_min -17
_diffrn_reflns_number 11172
_diffrn_reflns_theta_full 27.48
_diffrn_reflns_theta_max 27.48
_diffrn_reflns_theta_min 3.03
_diffrn_standards_decay_% 0
_diffrn_standards_interval_count 0
_diffrn_standards_interval_time 0
_diffrn_standards_number 0
_exptl_absorpt_coefficient_mu 2.507
_exptl_absorpt_correction_T_max 0.7876
_exptl_absorpt_correction_T_min 0.7876
_exptl_absorpt_correction_type multi-scan
_exptl_absorpt_process_details SADABS
_exptl_crystal_colour colorless
_exptl_crystal_density_diffrn 1.596
_exptl_crystal_density_method 'not measured'
_exptl_crystal_description block
_exptl_crystal_F_000 568
_exptl_crystal_size_max 0.10
_exptl_crystal_size_mid 0.10
_exptl_crystal_size_min 0.10
_refine_diff_density_max 0.562
_refine_diff_density_min -0.993
_refine_diff_density_rms 0.187
_refine_ls_extinction_method none
_refine_ls_goodness_of_fit_ref 0.723
_refine_ls_hydrogen_treatment mixed
_refine_ls_matrix_type full
_refine_ls_number_parameters 253
_refine_ls_number_reflns 5317
_refine_ls_number_restraints 0
_refine_ls_restrained_S_all 0.723
_refine_ls_R_factor_all 0.1910
_refine_ls_R_factor_gt 0.0880
_refine_ls_shift/su_max 0.172
_refine_ls_shift/su_mean 0.026
_refine_ls_structure_factor_coef Fsqd
_refine_ls_weighting_details 'calc w=1/[\s^2^(Fo^2^)+(0.1000P)^2^+0.0000P] where P=(Fo^2^+2Fc^2^)/3'
_refine_ls_weighting_scheme calc
_refine_ls_wR_factor_gt 0.2243
_refine_ls_wR_factor_ref 0.3098
_reflns_number_gt 1162
_reflns_number_total 5317
_reflns_threshold_expression >2sigma(I)
_cod_data_source_file c5dt00057b2.cif
_cod_data_source_block c
_cod_depositor_comments
;
The following automatic conversions were performed:

'_symmetry_cell_setting' value 'Triclinic' changed to 'triclinic'
according to
/usr/data/users/saulius/crontab/automatic-downloads/rss-feeds/RSC/lib/dictionaries/cif_core.dic
dictionary named 'cif_core.dic' version 2.4.2 from 2011-04-26.

Automatic conversion script
Id: cif_fix_values 3105 2015-03-04 15:46:00Z robertas 

 Adding full bibliography for 7034551--7034562.cif.
;
_cod_original_cell_volume 1175.2(4)
_cod_original_sg_symbol_H-M P-1
_cod_database_code 7034560

loop_
_symmetry_equiv_pos_as_xyz
'x, y, z'
'-x, -y, -z'

loop_
_atom_site_label
_atom_site_type_symbol
_atom_site_fract_x
_atom_site_fract_y
_atom_site_fract_z
_atom_site_U_iso_or_equiv
_atom_site_adp_type
_atom_site_occupancy
_atom_site_symmetry_multiplicity
_atom_site_calc_flag
_atom_site_refinement_flags
Zn1 Zn 0.7550(2) 0.77237(16) 0.26836(11) 0.0830(7) Uani 1 1 d .
Zn2 Zn 0.9828(3) 1.22904(16) 0.23142(11) 0.0831(7) Uani 1 1 d .
C1 C 0.404(2) 0.6018(13) 0.1238(12) 0.106(7) Uani 1 1 d .
H1A H 0.3743 0.5699 0.1762 0.127 Uiso 1 1 calc R
C2 C 0.282(2) 0.5560(13) 0.0327(12) 0.091(5) Uani 1 1 d .
H2A H 0.1747 0.5588 0.0560 0.109 Uiso 1 1 d R
C3 C 0.332(2) 0.6340(12) -0.0373(10) 0.078(4) Uani 1 1 d .
H3A H 0.2501 0.6277 -0.0877 0.094 Uiso 1 1 calc R
C4 C 0.4960(19) 0.7103(13) -0.0220(8) 0.069(4) Uani 1 1 d .
H4A H 0.5351 0.7449 -0.0718 0.083 Uiso 1 1 calc R
C5 C 0.6101(16) 0.7398(10) 0.0647(7) 0.045(3) Uani 1 1 d .
C6 C 0.7869(15) 0.8289(10) 0.0877(7) 0.047(3) Uani 1 1 d .
H6A H 0.8324 0.8622 0.0381 0.056 Uiso 1 1 calc R
C7 C 1.0613(17) 0.9450(14) 0.1914(8) 0.080(5) Uani 1 1 d .
H7A H 1.0786 0.9869 0.1411 0.096 Uiso 1 1 calc R
C8 C 1.175(2) 0.8642(14) 0.1733(10) 0.086(5) Uani 1 1 d .
H8A H 1.1424 0.7984 0.1004 0.104 Uiso 1 1 calc R
H8B H 1.1533 0.8205 0.2216 0.104 Uiso 1 1 calc R
C9 C 1.368(2) 0.946(2) 0.1921(12) 0.163(11) Uani 1 1 d .
H9A H 1.3920 0.9879 0.1424 0.196 Uiso 1 1 calc R
H9B H 1.4350 0.8918 0.1802 0.196 Uiso 1 1 calc R
C10 C 1.418(2) 1.049(2) 0.3075(12) 0.192(13) Uani 1 1 d .
H10A H 1.5413 1.0997 0.3212 0.230 Uiso 1 1 calc R
H10B H 1.3940 1.0068 0.3570 0.230 Uiso 1 1 calc R
C11 C 1.3120(17) 1.1405(13) 0.3257(10) 0.080(5) Uani 1 1 d .
H11A H 1.3304 1.1793 0.2741 0.096 Uiso 1 1 calc R
H11B H 1.3479 1.2091 0.3974 0.096 Uiso 1 1 calc R
C12 C 1.1145(16) 1.0509(15) 0.3102(8) 0.090(6) Uani 1 1 d .
H12A H 1.0926 1.0121 0.3627 0.108 Uiso 1 1 calc R
C13 C 0.9555(14) 1.1688(10) 0.4136(7) 0.048(3) Uani 1 1 d .
H13A H 0.9631 1.1313 0.4609 0.058 Uiso 1 1 calc R
C14 C 0.8700(15) 1.2602(12) 0.4347(7) 0.053(3) Uani 1 1 d .
C15 C 0.7836(17) 1.2887(13) 0.5231(8) 0.070(4) Uani 1 1 d .
H15A H 0.7834 1.2515 0.5716 0.084 Uiso 1 1 calc R
C16 C 0.700(2) 1.3712(14) 0.5377(10) 0.086(5) Uani 1 1 d .
H16A H 0.6349 1.3872 0.5931 0.103 Uiso 1 1 calc R
C17 C 0.716(2) 1.4330(15) 0.4648(13) 0.097(5) Uani 1 1 d .
H17A H 0.6753 1.4993 0.4765 0.116 Uiso 1 1 calc R
C18 C 0.793(3) 1.3895(16) 0.3773(12) 0.113(7) Uani 1 1 d .
H18A H 0.7854 1.4184 0.3238 0.136 Uiso 1 1 calc R
N1 N 0.5639(15) 0.6908(11) 0.1374(7) 0.081(4) Uani 1 1 d .
N2 N 0.8816(12) 0.8624(7) 0.1753(6) 0.039(2) Uani 1 1 d .
N3 N 1.0212(11) 1.1422(7) 0.3247(6) 0.041(2) Uani 1 1 d .
N4 N 0.8760(15) 1.3118(8) 0.3612(7) 0.060(3) Uani 1 1 d .
Cl1 Cl 0.6764(7) 0.8926(4) 0.4119(3) 0.1222(19) Uani 1 1 d .
Cl2 Cl 0.8735(9) 0.6478(4) 0.2902(4) 0.186(3) Uani 1 1 d .
Cl3 Cl 1.2251(9) 1.3553(4) 0.2086(5) 0.187(3) Uani 1 1 d .
Cl4 Cl 0.7829(8) 1.1073(5) 0.0891(3) 0.136(2) Uani 1 1 d .

loop_
_atom_site_aniso_label
_atom_site_aniso_U_11
_atom_site_aniso_U_22
_atom_site_aniso_U_33
_atom_site_aniso_U_23
_atom_site_aniso_U_13
_atom_site_aniso_U_12
Zn1 0.1094(16) 0.0765(12) 0.0513(9) 0.0365(8) -0.0203(8) 0.0094(10)
Zn2 0.1389(18) 0.0766(12) 0.0485(9) 0.0340(8) 0.0468(9) 0.0473(11)
C1 0.105(14) 0.082(10) 0.120(11) 0.100(10) -0.020(10) -0.043(9)
C2 0.062(11) 0.084(11) 0.100(11) 0.040(9) 0.004(8) -0.005(8)
C3 0.077(12) 0.065(9) 0.077(9) 0.028(8) -0.013(8) 0.009(8)
C4 0.078(11) 0.084(10) 0.031(6) 0.004(6) -0.005(6) 0.038(9)
C5 0.064(9) 0.035(6) 0.037(5) 0.019(5) 0.000(5) 0.013(6)
C6 0.061(9) 0.043(6) 0.037(6) 0.016(5) 0.013(5) 0.019(6)
C7 0.062(10) 0.133(12) 0.027(6) -0.010(7) 0.003(5) 0.060(10)
C8 0.116(15) 0.111(12) 0.055(8) 0.019(8) 0.019(8) 0.086(12)
C9 0.086(15) 0.31(3) 0.073(11) 0.010(14) 0.016(9) 0.128(18)
C10 0.087(15) 0.36(3) 0.072(11) -0.019(15) -0.023(9) 0.136(19)
C11 0.052(10) 0.089(10) 0.062(8) 0.021(7) -0.001(6) -0.007(8)
C12 0.047(9) 0.149(14) 0.029(6) -0.020(7) -0.010(5) 0.047(10)
C13 0.057(8) 0.053(7) 0.032(5) 0.014(5) 0.003(5) 0.020(6)
C14 0.052(8) 0.063(8) 0.034(5) 0.014(5) 0.011(5) 0.017(7)
C15 0.078(11) 0.100(11) 0.032(6) 0.019(7) 0.017(6) 0.040(9)
C16 0.103(13) 0.091(11) 0.060(8) 0.011(8) 0.020(8) 0.054(10)
C17 0.139(17) 0.083(11) 0.103(11) 0.050(10) 0.053(10) 0.068(11)
C18 0.20(2) 0.121(14) 0.103(12) 0.082(11) 0.062(12) 0.110(15)
N1 0.074(9) 0.077(8) 0.046(6) 0.003(6) -0.011(5) 0.002(7)
N2 0.059(7) 0.033(5) 0.032(4) 0.014(4) 0.005(4) 0.025(5)
N3 0.038(6) 0.031(5) 0.039(5) 0.007(4) 0.004(4) 0.003(4)
N4 0.116(10) 0.026(5) 0.057(6) 0.029(4) 0.033(5) 0.034(6)
Cl1 0.161(5) 0.103(3) 0.060(2) 0.030(2) 0.031(2) 0.004(3)
Cl2 0.255(7) 0.086(3) 0.178(5) 0.055(3) -0.146(5) 0.018(4)
Cl3 0.271(7) 0.080(3) 0.183(5) 0.046(3) 0.187(5) 0.043(4)
Cl4 0.234(6) 0.143(4) 0.057(2) 0.030(2) -0.009(3) 0.112(4)

loop_
_atom_type_symbol
_atom_type_description
_atom_type_scat_dispersion_real
_atom_type_scat_dispersion_imag
_atom_type_scat_source
C C 0.0033 0.0016 'International Tables Vol C Tables 4.2.6.8 and 6.1.1.4'
H H 0.0000 0.0000 'International Tables Vol C Tables 4.2.6.8 and 6.1.1.4'
N N 0.0061 0.0033 'International Tables Vol C Tables 4.2.6.8 and 6.1.1.4'
Cl Cl 0.1484 0.1585 'International Tables Vol C Tables 4.2.6.8 and 6.1.1.4'
Zn Zn 0.2839 1.4301 'International Tables Vol C Tables 4.2.6.8 and 6.1.1.4'

loop_
_geom_angle_atom_site_label_1
_geom_angle_atom_site_label_2
_geom_angle_atom_site_label_3
_geom_angle
N2 Zn1 N1 80.0(4)
N2 Zn1 Cl2 111.8(3)
N1 Zn1 Cl2 117.0(4)
N2 Zn1 Cl1 116.4(3)
N1 Zn1 Cl1 110.3(4)
Cl2 Zn1 Cl1 116.4(2)
N3 Zn2 N4 80.0(4)
N3 Zn2 Cl3 112.1(3)
N4 Zn2 Cl3 116.3(3)
N3 Zn2 Cl4 116.3(3)
N4 Zn2 Cl4 110.3(4)
Cl3 Zn2 Cl4 116.6(2)
N1 C1 C2 121.8(11)
N1 C1 H1A 119.1
C2 C1 H1A 119.1
C1 C2 C3 114.5(11)
C1 C2 H2A 108.2
C3 C2 H2A 108.1
C4 C3 C2 116.7(13)
C4 C3 H3A 121.7
C2 C3 H3A 121.7
C3 C4 C5 122.1(13)
C3 C4 H4A 119.0
C5 C4 H4A 118.9
N1 C5 C4 122.1(12)
N1 C5 C6 114.2(9)
C4 C5 C6 123.7(11)
N2 C6 C5 120.6(10)
N2 C6 H6A 119.7
C5 C6 H6A 119.7
N2 C7 C8 109.7(12)
N2 C7 C12 109.3(9)
C8 C7 C12 108.6(10)
N2 C7 H7A 109.8
C8 C7 H7A 109.7
C12 C7 H7A 109.7
C7 C8 C9 112.6(14)
C7 C8 H8A 109.1
C9 C8 H8A 109.1
C7 C8 H8B 109.0
C9 C8 H8B 109.0
H8A C8 H8B 107.8
C8 C9 C10 108.8(13)
C8 C9 H9A 109.9
C10 C9 H9A 109.9
C8 C9 H9B 110.0
C10 C9 H9B 110.0
H9A C9 H9B 108.3
C9 C10 C11 109.8(13)
C9 C10 H10A 109.7
C11 C10 H10A 109.8
C9 C10 H10B 109.7
C11 C10 H10B 109.7
H10A C10 H10B 108.2
C10 C11 C12 106.1(13)
C10 C11 H11A 110.5
C12 C11 H11A 110.4
C10 C11 H11B 110.5
C12 C11 H11B 110.5
H11A C11 H11B 108.7
N3 C12 C7 109.1(9)
N3 C12 C11 103.4(12)
C7 C12 C11 108.4(10)
N3 C12 H12A 111.8
C7 C12 H12A 111.9
C11 C12 H12A 111.8
N3 C13 C14 116.2(10)
N3 C13 H13A 121.9
C14 C13 H13A 121.9
N4 C14 C15 123.2(12)
N4 C14 C13 115.4(10)
C15 C14 C13 121.3(11)
C16 C15 C14 119.5(13)
C16 C15 H15A 120.3
C14 C15 H15A 120.3
C15 C16 C17 117.7(14)
C15 C16 H16A 121.2
C17 C16 H16A 121.1
C18 C17 C16 116.7(14)
C18 C17 H17A 121.6
C16 C17 H17A 121.7
N4 C18 C17 126.6(14)
N4 C18 H18A 116.7
C17 C18 H18A 116.7
C5 N1 C1 120.6(10)
C5 N1 Zn1 112.7(8)
C1 N1 Zn1 126.6(10)
C6 N2 C7 118.4(10)
C6 N2 Zn1 112.3(8)
C7 N2 Zn1 128.9(7)
C13 N3 C12 113.4(9)
C13 N3 Zn2 115.4(8)
C12 N3 Zn2 131.2(7)
C18 N4 C14 115.6(11)
C18 N4 Zn2 131.0(9)
C14 N4 Zn2 112.5(8)

loop_
_geom_bond_atom_site_label_1
_geom_bond_atom_site_label_2
_geom_bond_distance
Zn1 N2 2.042(8)
Zn1 N1 2.066(9)
Zn1 Cl2 2.162(5)
Zn1 Cl1 2.204(5)
Zn2 N3 2.015(9)
Zn2 N4 2.048(9)
Zn2 Cl3 2.177(5)
Zn2 Cl4 2.198(5)
C1 N1 1.349(16)
C1 C2 1.404(18)
C1 H1A 0.9300
C2 C3 1.544(19)
C2 H2A 0.9600
C3 C4 1.323(17)
C3 H3A 0.9300
C4 C5 1.369(14)
C4 H4A 0.9300
C5 N1 1.332(15)
C5 C6 1.440(15)
C6 N2 1.274(12)
C6 H6A 0.9300
C7 N2 1.445(15)
C7 C8 1.534(17)
C7 C12 1.577(13)
C7 H7A 0.9800
C8 C9 1.53(2)
C8 H8A 0.9700
C8 H8B 0.9700
C9 C10 1.53(2)
C9 H9A 0.9700
C9 H9B 0.9700
C10 C11 1.59(2)
C10 H10A 0.9700
C10 H10B 0.9700
C11 C12 1.588(18)
C11 H11A 0.9700
C11 H11B 0.9700
C12 N3 1.508(15)
C12 H12A 0.9800
C13 N3 1.304(12)
C13 C14 1.451(15)
C13 H13A 0.9300
C14 N4 1.359(14)
C14 C15 1.396(15)
C15 C16 1.356(17)
C15 H15A 0.9300
C16 C17 1.43(2)
C16 H16A 0.9300
C17 C18 1.370(19)
C17 H17A 0.9300
C18 N4 1.301(17)
C18 H18A 0.9300
